data_4325857
loop_
_publ_author_name
'Cristina Tejel'
'M. Pilar del R\'io'
'Laura Asensio'
'Fieke J. van den Bruele'
'Miguel A. Ciriano'
'Nearchos Tsichlis i Spithas'
'Dennis G. H. Hetterscheid'
'Bas de Bruin'

_publ_contact_author_address
;
 Dr. Cristina Tejel
 Departamento de Qu\'imica Inorg\'anica
 Instituto de Ciencia de Materiales de Arag\'on
 C.S.I.C.-Universidad de Zaragoza
 50009 Zaragoza, Spain
;
_publ_contact_author_email ctejel@unizar.es
_publ_contact_author_fax '+34 976 761187'
_publ_contact_author_name 'Dr. Cristina Tejel'
_publ_contact_author_phone '+34 976 762285'
_publ_section_title
;
 Cooperative Double Deprotonation of Bis(2-picolyl)amine Leading to
 Unexpected Bimetallic Mixed Valence (M-I, MI) Rhodium and Iridium
 Complexes
;
_journal_name_full 'Inorganic Chemistry'
_journal_page_first 7524
_journal_page_last 7534
_journal_paper_doi 10.1021/ic200395m
_journal_volume 50
_journal_year 2011
_chemical_formula_moiety 'C40 H44 N6 O2 Rh2'
_chemical_formula_sum 'C20 H22 N3 O Rh'
_chemical_formula_weight 423.31
_chemical_name_systematic
;
 ?
;
_space_group_IT_number 14
_symmetry_cell_setting monoclinic
_symmetry_space_group_name_Hall '-P 2yn'
_symmetry_space_group_name_H-M 'P 1 21/n 1'
_atom_sites_solution_hydrogens geom
_atom_sites_solution_primary direct
_atom_sites_solution_secondary difmap
_audit_creation_method SHELXL-97
_cell_angle_alpha 90.000(5)
_cell_angle_beta 100.921(5)
_cell_angle_gamma 90.000(5)
_cell_formula_units_Z 8
_cell_length_a 18.075(5)
_cell_length_b 10.159(5)
_cell_length_c 18.792(5)
_cell_measurement_reflns_used 8638
_cell_measurement_temperature 100(2)
_cell_measurement_theta_max 28.243
_cell_measurement_theta_min 2.282
_cell_volume 3388(2)
_computing_cell_refinement 'SAINT+ v. 7.56A (Bruker AXS, 2008)'
_computing_data_collection 'APEX2 v. 4.0 (Bruker AXS, 2008)'
_computing_data_reduction 'SAINT+ v. 7.56A (Bruker AXS, 2008)'
_computing_molecular_graphics
;
ORTEP3 for Windows - L. J. Farrugia, 
J. Appl. Crystallogr. 1997, 30, 565.
;
_computing_structure_refinement
;
SHELX97 - Programs for Crystal Structure Analysis (Release 97-2). 
G. M. Sheldrick, Institut fur Anorganische Chemie der Universitat, 
Tammanstrasse 4, D-3400 Gottingen, Germany, 1998.
;
_computing_structure_solution
;
SHELX97 - Programs for Crystal Structure Analysis (Release 97-2). 
G. M. Sheldrick, Institut fur Anorganische Chemie der Universitat, 
Tammanstrasse 4, D-3400 Gottingen, Germany, 1998.
;
_diffrn_ambient_temperature 100(2)
_diffrn_detector_area_resol_mean 8.26
_diffrn_measured_fraction_theta_full 1.000
_diffrn_measured_fraction_theta_max 0.967
_diffrn_measurement_device_type 'Bruker SMART APEX CCD system'
_diffrn_measurement_method '\w rotations with narrow frames'
_diffrn_radiation_monochromator graphite
_diffrn_radiation_source 'normal-focus sealed tube'
_diffrn_radiation_type MoK\a
_diffrn_radiation_wavelength 0.71069
_diffrn_reflns_av_R_equivalents 0.0442
_diffrn_reflns_av_sigmaI/netI 0.0436
_diffrn_reflns_limit_h_max 24
_diffrn_reflns_limit_h_min -23
_diffrn_reflns_limit_k_max 13
_diffrn_reflns_limit_k_min -13
_diffrn_reflns_limit_l_max 25
_diffrn_reflns_limit_l_min -25
_diffrn_reflns_number 31405
_diffrn_reflns_theta_full 25.00
_diffrn_reflns_theta_max 28.41
_diffrn_reflns_theta_min 1.43
_diffrn_standards_decay_% 0
_exptl_absorpt_coefficient_mu 1.021
_exptl_absorpt_correction_T_max 0.9479
_exptl_absorpt_correction_T_min 0.8864
_exptl_absorpt_correction_type multi-scan
_exptl_absorpt_process_details
;
 SADABS-2008/1: Area-Detector Absorption Correction. Bruker-AXS 
;
_exptl_crystal_colour orange
_exptl_crystal_density_diffrn 1.660
_exptl_crystal_description prism
_exptl_crystal_F_000 1728
_exptl_crystal_size_max 0.12
_exptl_crystal_size_mid 0.11
_exptl_crystal_size_min 0.05
_refine_diff_density_max 0.761
_refine_diff_density_min -0.681
_refine_diff_density_rms 0.111
_refine_ls_extinction_method none
_refine_ls_goodness_of_fit_ref 1.104
_refine_ls_hydrogen_treatment refU
_refine_ls_matrix_type full
_refine_ls_number_parameters 451
_refine_ls_number_reflns 8238
_refine_ls_number_restraints 0
_refine_ls_restrained_S_all 1.104
_refine_ls_R_factor_all 0.0488
_refine_ls_R_factor_gt 0.0375
_refine_ls_shift/su_max 0.001
_refine_ls_shift/su_mean 0.000
_refine_ls_structure_factor_coef Fsqd
_refine_ls_weighting_details 'calc w=1/[\s^2^(Fo^2^)+(0.0398P)^2^+1.6202P] where P=(Fo^2^+2Fc^2^)/3'
_refine_ls_weighting_scheme calc
_refine_ls_wR_factor_gt 0.0783
_refine_ls_wR_factor_ref 0.0880
_reflns_number_gt 7013
_reflns_number_total 8238
_reflns_threshold_expression >2sigma(I)
_cod_data_source_file ic200395m_si_002_3.cif
_cod_data_source_block ctb30ac
_cod_database_code 4325857

loop_
_symmetry_equiv_pos_as_xyz
'x, y, z'
'-x+1/2, y+1/2, -z+1/2'
'-x, -y, -z'
'x-1/2, -y-1/2, z-1/2'

loop_
_atom_site_label
_atom_site_type_symbol
_atom_site_fract_x
_atom_site_fract_y
_atom_site_fract_z
_atom_site_U_iso_or_equiv
_atom_site_adp_type
_atom_site_occupancy
_atom_site_symmetry_multiplicity
_atom_site_calc_flag
_atom_site_refinement_flags
Rh1 Rh 0.401433(13) 0.82331(2) 0.546789(12) 0.01154(7) Uani 1 1 d .
N1 N 0.39614(14) 1.0227(2) 0.51772(13) 0.0138(5) Uani 1 1 d .
N2 N 0.42057(14) 0.8122(2) 0.44238(13) 0.0132(5) Uani 1 1 d .
N3 N 0.36671(17) 0.5295(3) 0.32070(15) 0.0247(6) Uani 1 1 d .
O1 O 0.42487(12) 0.9397(2) 0.34112(11) 0.0188(5) Uani 1 1 d .
C1 C 0.38275(17) 1.1265(3) 0.55755(17) 0.0166(6) Uani 1 1 d .
H1 H 0.3788 1.1129 0.6056 0.020 Uiso 1 1 calc R
C2 C 0.37457(19) 1.2533(3) 0.52984(18) 0.0196(7) Uani 1 1 d .
H2 H 0.3654 1.3233 0.5589 0.024 Uiso 1 1 calc R
C3 C 0.38026(19) 1.2739(3) 0.45854(19) 0.0210(7) Uani 1 1 d .
H3 H 0.3741 1.3578 0.4385 0.025 Uiso 1 1 calc R
C4 C 0.39525(18) 1.1675(3) 0.41705(17) 0.0194(7) Uani 1 1 d .
H4 H 0.4000 1.1791 0.3690 0.023 Uiso 1 1 calc R
C5 C 0.40295(17) 1.0441(3) 0.44846(16) 0.0144(6) Uani 1 1 d .
C6 C 0.41800(16) 0.9252(3) 0.40520(16) 0.0135(6) Uani 1 1 d .
C7 C 0.43059(17) 0.6953(3) 0.40031(16) 0.0155(6) Uani 1 1 d .
H7A H 0.4531 0.6267 0.4333 0.019 Uiso 1 1 calc R
H7B H 0.4657 0.7159 0.3688 0.019 Uiso 1 1 calc R
C8 C 0.35879(18) 0.6423(3) 0.35450(16) 0.0150(6) Uani 1 1 d .
C9 C 0.28982(18) 0.7046(3) 0.34811(18) 0.0205(7) Uani 1 1 d .
H9 H 0.2853 0.7822 0.3732 0.025 Uiso 1 1 calc R
C10 C 0.22743(19) 0.6495(3) 0.30355(18) 0.0244(8) Uani 1 1 d .
H10 H 0.1806 0.6901 0.2985 0.029 Uiso 1 1 calc R
C11 C 0.2351(2) 0.5353(4) 0.26715(18) 0.0255(8) Uani 1 1 d .
H11 H 0.1943 0.4968 0.2366 0.031 Uiso 1 1 calc R
C12 C 0.3054(2) 0.4801(4) 0.2777(2) 0.0315(9) Uani 1 1 d .
H12 H 0.3110 0.4023 0.2532 0.038 Uiso 1 1 calc R
C13 C 0.34135(17) 0.8414(3) 0.63349(16) 0.0148(6) Uani 1 1 d .
H13 H 0.3163 0.9201 0.6261 0.018 Uiso 1 1 d R
C14 C 0.41865(17) 0.8568(3) 0.66077(15) 0.0152(6) Uani 1 1 d .
H14 H 0.4374 0.9428 0.6666 0.018 Uiso 1 1 d R
C15 C 0.46721(19) 0.7521(3) 0.70342(17) 0.0196(7) Uani 1 1 d .
H15A H 0.4539 0.7441 0.7509 0.024 Uiso 1 1 calc R
H15B H 0.5196 0.7791 0.7104 0.024 Uiso 1 1 calc R
C16 C 0.45863(19) 0.6172(3) 0.66593(17) 0.0214(7) Uani 1 1 d .
H16A H 0.5059 0.5697 0.6780 0.026 Uiso 1 1 calc R
H16B H 0.4206 0.5666 0.6840 0.026 Uiso 1 1 calc R
C17 C 0.43625(18) 0.6294(3) 0.58343(17) 0.0169(6) Uani 1 1 d .
H17 H 0.4782 0.6073 0.5577 0.020 Uiso 1 1 d R
C18 C 0.36236(18) 0.6267(3) 0.54658(16) 0.0144(6) Uani 1 1 d .
H18 H 0.3518 0.5945 0.4988 0.017 Uiso 1 1 d R
C19 C 0.29492(18) 0.6176(3) 0.58375(16) 0.0164(6) Uani 1 1 d .
H19A H 0.2925 0.5296 0.6031 0.020 Uiso 1 1 calc R
H19B H 0.2493 0.6321 0.5482 0.020 Uiso 1 1 calc R
C20 C 0.29825(18) 0.7180(3) 0.64554(17) 0.0160(6) Uani 1 1 d .
H20A H 0.2473 0.7420 0.6498 0.019 Uiso 1 1 calc R
H20B H 0.3221 0.6774 0.6908 0.019 Uiso 1 1 calc R
Rh2 Rh 0.046928(13) 0.24416(2) 0.461966(12) 0.01128(7) Uani 1 1 d .
N4 N -0.04453(14) 0.1707(2) 0.50547(13) 0.0128(5) Uani 1 1 d .
N5 N 0.10260(14) 0.1545(2) 0.55457(13) 0.0116(5) Uani 1 1 d .
N6 N 0.28461(15) 0.2411(3) 0.67043(14) 0.0165(6) Uani 1 1 d .
O2 O 0.08272(12) 0.0487(2) 0.65823(11) 0.0178(5) Uani 1 1 d .
C21 C -0.11858(17) 0.1793(3) 0.47833(16) 0.0156(6) Uani 1 1 d .
H21 H -0.1339 0.2159 0.4325 0.019 Uiso 1 1 calc R
C22 C -0.17301(18) 0.1364(3) 0.51540(17) 0.0169(6) Uani 1 1 d .
H22 H -0.2239 0.1432 0.4948 0.020 Uiso 1 1 calc R
C23 C -0.15048(18) 0.0830(3) 0.58383(18) 0.0179(7) Uani 1 1 d .
H23 H -0.1860 0.0548 0.6104 0.021 Uiso 1 1 calc R
C24 C -0.07421(18) 0.0721(3) 0.61200(17) 0.0171(6) Uani 1 1 d .
H24 H -0.0577 0.0362 0.6578 0.021 Uiso 1 1 calc R
C25 C -0.02281(17) 0.1152(3) 0.57124(15) 0.0134(6) Uani 1 1 d .
C26 C 0.06025(17) 0.1034(3) 0.59871(15) 0.0134(6) Uani 1 1 d .
C27 C 0.18326(16) 0.1487(3) 0.58294(16) 0.0140(6) Uani 1 1 d .
H27A H 0.2098 0.1580 0.5430 0.017 Uiso 1 1 calc R
H27B H 0.1954 0.0626 0.6043 0.017 Uiso 1 1 calc R
C28 C 0.21167(17) 0.2533(3) 0.63942(16) 0.0140(6) Uani 1 1 d .
C29 C 0.16650(18) 0.3532(3) 0.65726(16) 0.0165(6) Uani 1 1 d .
H29 H 0.1160 0.3581 0.6351 0.020 Uiso 1 1 calc R
C30 C 0.19714(19) 0.4457(3) 0.70846(16) 0.0184(7) Uani 1 1 d .
H30 H 0.1674 0.5132 0.7213 0.022 Uiso 1 1 calc R
C31 C 0.27199(19) 0.4368(3) 0.74008(16) 0.0193(7) Uani 1 1 d .
H31 H 0.2942 0.4982 0.7742 0.023 Uiso 1 1 calc R
C32 C 0.31326(18) 0.3334(3) 0.71946(16) 0.0200(7) Uani 1 1 d .
H32 H 0.3639 0.3273 0.7408 0.024 Uiso 1 1 calc R
C33 C -0.01512(19) 0.2712(3) 0.35473(17) 0.0187(7) Uani 1 1 d .
H33 H -0.0578 0.2105 0.3516 0.022 Uiso 1 1 d R
C34 C -0.01407(18) 0.3892(3) 0.39220(17) 0.0191(7) Uani 1 1 d .
H34 H -0.0560 0.4100 0.4134 0.023 Uiso 1 1 d R
C35 C 0.03497(19) 0.5055(3) 0.37869(19) 0.0227(7) Uani 1 1 d .
H35A H 0.0445 0.5006 0.3297 0.027 Uiso 1 1 calc R
H35B H 0.0082 0.5870 0.3832 0.027 Uiso 1 1 calc R
C36 C 0.10957(19) 0.5065(3) 0.43198(18) 0.0205(7) Uani 1 1 d .
H36A H 0.1467 0.5525 0.4102 0.025 Uiso 1 1 calc R
H36B H 0.1034 0.5549 0.4750 0.025 Uiso 1 1 calc R
C37 C 0.13865(17) 0.3707(3) 0.45408(17) 0.0166(6) Uani 1 1 d .
H37 H 0.1734 0.3607 0.4978 0.020 Uiso 1 1 d R
C38 C 0.13943(18) 0.2646(3) 0.40711(17) 0.0165(6) Uani 1 1 d .
H38 H 0.1726 0.1954 0.4261 0.020 Uiso 1 1 d R
C39 C 0.1159(2) 0.2725(3) 0.32487(17) 0.0233(7) Uani 1 1 d .
H39A H 0.1452 0.2093 0.3031 0.028 Uiso 1 1 calc R
H39B H 0.1277 0.3596 0.3090 0.028 Uiso 1 1 calc R
C40 C 0.0318(2) 0.2452(3) 0.29759(17) 0.0234(7) Uani 1 1 d .
H40A H 0.0137 0.3003 0.2558 0.028 Uiso 1 1 calc R
H40B H 0.0254 0.1541 0.2822 0.028 Uiso 1 1 calc R

loop_
_atom_site_aniso_label
_atom_site_aniso_U_11
_atom_site_aniso_U_22
_atom_site_aniso_U_33
_atom_site_aniso_U_23
_atom_site_aniso_U_13
_atom_site_aniso_U_12
Rh1 0.01378(12) 0.01111(12) 0.01005(11) 0.00017(9) 0.00309(8) 0.00065(9)
N1 0.0122(13) 0.0136(13) 0.0151(12) -0.0024(10) 0.0016(10) -0.0008(10)
N2 0.0135(13) 0.0143(13) 0.0122(12) -0.0017(10) 0.0032(10) 0.0011(10)
N3 0.0285(16) 0.0210(15) 0.0234(15) -0.0071(12) 0.0015(12) 0.0017(13)
O1 0.0223(12) 0.0222(12) 0.0123(10) 0.0015(9) 0.0044(9) -0.0002(10)
C1 0.0173(16) 0.0163(15) 0.0168(15) -0.0017(12) 0.0046(12) -0.0014(13)
C2 0.0225(17) 0.0115(15) 0.0266(18) -0.0023(13) 0.0091(14) 0.0006(13)
C3 0.0207(17) 0.0144(15) 0.0279(18) 0.0041(13) 0.0044(14) 0.0003(13)
C4 0.0213(17) 0.0202(16) 0.0173(16) 0.0040(13) 0.0048(13) -0.0015(14)
C5 0.0116(15) 0.0158(15) 0.0154(15) 0.0000(12) 0.0017(11) -0.0023(12)
C6 0.0091(14) 0.0158(15) 0.0152(14) -0.0015(12) 0.0010(11) -0.0017(12)
C7 0.0155(16) 0.0147(15) 0.0161(15) -0.0022(12) 0.0026(12) 0.0020(12)
C8 0.0183(16) 0.0154(15) 0.0119(14) 0.0027(11) 0.0041(12) -0.0002(12)
C9 0.0190(17) 0.0181(16) 0.0248(17) 0.0012(13) 0.0048(13) -0.0011(13)
C10 0.0179(17) 0.0257(18) 0.0275(18) 0.0090(15) -0.0008(14) -0.0026(14)
C11 0.029(2) 0.0269(18) 0.0172(16) 0.0013(14) -0.0028(14) -0.0141(16)
C12 0.040(2) 0.0243(19) 0.0276(19) -0.0091(15) 0.0011(17) -0.0079(17)
C13 0.0178(16) 0.0130(14) 0.0139(15) -0.0003(12) 0.0036(12) 0.0018(12)
C14 0.0171(16) 0.0176(15) 0.0112(14) -0.0023(12) 0.0039(12) -0.0017(13)
C15 0.0177(16) 0.0278(18) 0.0132(15) 0.0026(13) 0.0024(12) 0.0012(14)
C16 0.0196(17) 0.0243(17) 0.0201(17) 0.0061(14) 0.0032(13) 0.0077(14)
C17 0.0212(17) 0.0124(15) 0.0194(16) 0.0040(12) 0.0097(13) 0.0050(13)
C18 0.0207(16) 0.0086(14) 0.0150(15) -0.0010(11) 0.0063(12) 0.0009(12)
C19 0.0174(16) 0.0142(15) 0.0183(15) -0.0001(12) 0.0052(12) -0.0012(13)
C20 0.0150(15) 0.0182(15) 0.0158(15) -0.0003(12) 0.0053(12) 0.0015(13)
Rh2 0.01259(12) 0.01098(12) 0.00956(11) 0.00032(8) 0.00025(8) -0.00112(9)
N4 0.0152(13) 0.0093(12) 0.0128(12) -0.0005(10) -0.0001(10) -0.0018(10)
N5 0.0120(12) 0.0108(12) 0.0109(12) -0.0018(9) -0.0008(9) 0.0002(10)
N6 0.0135(13) 0.0229(14) 0.0124(12) 0.0025(10) 0.0006(10) -0.0021(11)
O2 0.0187(12) 0.0198(11) 0.0139(11) 0.0039(9) 0.0008(9) 0.0012(9)
C21 0.0169(16) 0.0120(15) 0.0159(15) 0.0010(12) -0.0023(12) 0.0009(12)
C22 0.0127(15) 0.0151(15) 0.0219(16) -0.0028(12) 0.0007(12) 0.0002(12)
C23 0.0150(16) 0.0123(15) 0.0282(17) -0.0011(13) 0.0089(13) -0.0011(13)
C24 0.0208(17) 0.0140(15) 0.0163(15) 0.0010(12) 0.0026(12) 0.0011(13)
C25 0.0156(15) 0.0109(14) 0.0127(14) -0.0030(11) -0.0001(11) 0.0008(12)
C26 0.0159(15) 0.0118(14) 0.0120(14) -0.0029(11) 0.0014(11) 0.0023(12)
C27 0.0126(15) 0.0141(15) 0.0143(14) -0.0005(11) -0.0001(11) 0.0020(12)
C28 0.0125(15) 0.0192(15) 0.0103(14) 0.0036(12) 0.0022(11) -0.0013(12)
C29 0.0148(15) 0.0177(16) 0.0169(15) -0.0010(12) 0.0029(12) -0.0024(13)
C30 0.0269(18) 0.0154(15) 0.0139(15) -0.0010(12) 0.0064(13) -0.0020(13)
C31 0.0268(18) 0.0193(16) 0.0108(14) 0.0005(12) 0.0014(12) -0.0110(14)
C32 0.0151(16) 0.0324(19) 0.0108(14) 0.0043(13) -0.0018(12) -0.0064(14)
C33 0.0188(17) 0.0209(16) 0.0141(15) 0.0038(12) -0.0028(12) -0.0038(13)
C34 0.0170(16) 0.0200(16) 0.0189(16) 0.0077(13) 0.0002(12) 0.0038(13)
C35 0.0255(19) 0.0144(16) 0.0281(18) 0.0078(13) 0.0046(15) 0.0028(14)
C36 0.0240(18) 0.0161(16) 0.0228(17) -0.0012(13) 0.0076(14) -0.0053(14)
C37 0.0144(16) 0.0167(15) 0.0195(16) 0.0001(12) 0.0056(12) -0.0024(13)
C38 0.0182(16) 0.0150(15) 0.0170(15) 0.0033(12) 0.0055(12) -0.0002(13)
C39 0.030(2) 0.0262(18) 0.0156(16) -0.0007(13) 0.0086(14) -0.0006(15)
C40 0.036(2) 0.0227(18) 0.0105(15) 0.0029(13) 0.0014(14) -0.0031(15)

loop_
_atom_type_symbol
_atom_type_description
_atom_type_scat_dispersion_real
_atom_type_scat_dispersion_imag
_atom_type_scat_source
C C 0.0033 0.0016 'International Tables Vol C Tables 4.2.6.8 and 6.1.1.4'
H H 0.0000 0.0000 'International Tables Vol C Tables 4.2.6.8 and 6.1.1.4'
N N 0.0061 0.0033 'International Tables Vol C Tables 4.2.6.8 and 6.1.1.4'
O O 0.0106 0.0060 'International Tables Vol C Tables 4.2.6.8 and 6.1.1.4'
Rh Rh -1.1178 0.9187 'International Tables Vol C Tables 4.2.6.8 and 6.1.1.4'

loop_
_geom_angle_atom_site_label_1
_geom_angle_atom_site_label_2
_geom_angle_atom_site_label_3
_geom_angle
N2 Rh1 N1 79.17(10)
N2 Rh1 C18 93.60(11)
N1 Rh1 C18 155.82(11)
N2 Rh1 C13 159.33(11)
N1 Rh1 C13 96.39(11)
C18 Rh1 C13 82.22(11)
N2 Rh1 C14 161.26(11)
N1 Rh1 C14 95.64(11)
C18 Rh1 C14 97.90(12)
C13 Rh1 C14 38.42(11)
N2 Rh1 C17 99.42(11)
N1 Rh1 C17 165.72(11)
C18 Rh1 C17 37.90(12)
C13 Rh1 C17 89.70(12)
C14 Rh1 C17 81.13(12)
C1 N1 C5 118.1(3)
C1 N1 Rh1 128.2(2)
C5 N1 Rh1 113.5(2)
C6 N2 C7 114.3(2)
C6 N2 Rh1 117.0(2)
C7 N2 Rh1 128.5(2)
C8 N3 C12 117.3(3)
N1 C1 C2 122.6(3)
N1 C1 H1 118.7
C2 C1 H1 118.7
C3 C2 C1 118.9(3)
C3 C2 H2 120.6
C1 C2 H2 120.6
C2 C3 C4 119.1(3)
C2 C3 H3 120.5
C4 C3 H3 120.5
C5 C4 C3 118.7(3)
C5 C4 H4 120.6
C3 C4 H4 120.6
N1 C5 C4 122.6(3)
N1 C5 C6 116.7(3)
C4 C5 C6 120.7(3)
O1 C6 N2 127.4(3)
O1 C6 C5 119.2(3)
N2 C6 C5 113.4(3)
N2 C7 C8 114.7(2)
N2 C7 H7A 108.6
C8 C7 H7A 108.6
N2 C7 H7B 108.6
C8 C7 H7B 108.6
H7A C7 H7B 107.6
N3 C8 C9 122.0(3)
N3 C8 C7 114.8(3)
C9 C8 C7 123.2(3)
C8 C9 C10 118.9(3)
C8 C9 H9 120.6
C10 C9 H9 120.6
C11 C10 C9 119.8(3)
C11 C10 H10 120.1
C9 C10 H10 120.1
C10 C11 C12 117.0(3)
C10 C11 H11 121.5
C12 C11 H11 121.5
N3 C12 C11 125.0(3)
N3 C12 H12 117.5
C11 C12 H12 117.5
C14 C13 C20 122.9(3)
C14 C13 Rh1 70.88(17)
C20 C13 Rh1 113.2(2)
C14 C13 H13 112.7
C20 C13 H13 119.5
Rh1 C13 H13 105.5
C13 C14 C15 123.6(3)
C13 C14 Rh1 70.70(17)
C15 C14 Rh1 112.3(2)
C13 C14 H14 117.5
C15 C14 H14 115.7
Rh1 C14 H14 104.3
C14 C15 C16 112.8(3)
C14 C15 H15A 109.0
C16 C15 H15A 109.0
C14 C15 H15B 109.0
C16 C15 H15B 109.0
H15A C15 H15B 107.8
C17 C16 C15 112.1(3)
C17 C16 H16A 109.2
C15 C16 H16A 109.2
C17 C16 H16B 109.2
C15 C16 H16B 109.2
H16A C16 H16B 107.9
C18 C17 C16 123.4(3)
C18 C17 Rh1 70.15(17)
C16 C17 Rh1 113.9(2)
C18 C17 H17 120.2
C16 C17 H17 113.0
Rh1 C17 H17 104.8
C17 C18 C19 123.7(3)
C17 C18 Rh1 71.95(18)
C19 C18 Rh1 110.7(2)
C17 C18 H18 119.2
C19 C18 H18 112.5
Rh1 C18 H18 109.7
C18 C19 C20 112.8(3)
C18 C19 H19A 109.0
C20 C19 H19A 109.0
C18 C19 H19B 109.0
C20 C19 H19B 109.0
H19A C19 H19B 107.8
C13 C20 C19 112.5(2)
C13 C20 H20A 109.1
C19 C20 H20A 109.1
C13 C20 H20B 109.1
C19 C20 H20B 109.1
H20A C20 H20B 107.8
N5 Rh2 N4 78.99(10)
N5 Rh2 C37 93.66(11)
N4 Rh2 C37 156.63(11)
N5 Rh2 C33 161.01(11)
N4 Rh2 C33 95.81(11)
C37 Rh2 C33 97.70(12)
N5 Rh2 C38 98.61(11)
N4 Rh2 C38 164.29(11)
C37 Rh2 C38 38.23(11)
C33 Rh2 C38 81.41(13)
N5 Rh2 C34 160.18(11)
N4 Rh2 C34 97.49(11)
C37 Rh2 C34 81.88(13)
C33 Rh2 C34 38.01(12)
C38 Rh2 C34 89.82(12)
C21 N4 C25 118.2(3)
C21 N4 Rh2 128.8(2)
C25 N4 Rh2 112.9(2)
C26 N5 C27 114.1(2)
C26 N5 Rh2 116.92(19)
C27 N5 Rh2 128.69(19)
C28 N6 C32 116.8(3)
N4 C21 C22 122.9(3)
N4 C21 H21 118.6
C22 C21 H21 118.6
C21 C22 C23 118.7(3)
C21 C22 H22 120.6
C23 C22 H22 120.6
C24 C23 C22 118.9(3)
C24 C23 H23 120.6
C22 C23 H23 120.6
C25 C24 C23 119.2(3)
C25 C24 H24 120.4
C23 C24 H24 120.4
N4 C25 C24 122.1(3)
N4 C25 C26 116.7(3)
C24 C25 C26 121.3(3)
O2 C26 N5 127.1(3)
O2 C26 C25 118.7(3)
N5 C26 C25 114.2(3)
N5 C27 C28 114.2(2)
N5 C27 H27A 108.7
C28 C27 H27A 108.7
N5 C27 H27B 108.7
C28 C27 H27B 108.7
H27A C27 H27B 107.6
N6 C28 C29 122.6(3)
N6 C28 C27 114.3(3)
C29 C28 C27 123.0(3)
C28 C29 C30 119.4(3)
C28 C29 H29 120.3
C30 C29 H29 120.3
C31 C30 C29 119.2(3)
C31 C30 H30 120.4
C29 C30 H30 120.4
C30 C31 C32 117.9(3)
C30 C31 H31 121.1
C32 C31 H31 121.1
N6 C32 C31 124.2(3)
N6 C32 H32 117.9
C31 C32 H32 117.9
C34 C33 C40 123.7(3)
C34 C33 Rh2 71.19(18)
C40 C33 Rh2 112.6(2)
C34 C33 H33 120.6
C40 C33 H33 112.8
Rh2 C33 H33 104.1
C33 C34 C35 122.4(3)
C33 C34 Rh2 70.81(18)
C35 C34 Rh2 112.8(2)
C33 C34 H34 118.2
C35 C34 H34 115.8
Rh2 C34 H34 105.0
C36 C35 C34 111.5(3)
C36 C35 H35A 109.3
C34 C35 H35A 109.3
C36 C35 H35B 109.3
C34 C35 H35B 109.3
H35A C35 H35B 108.0
C37 C36 C35 113.3(3)
C37 C36 H36A 108.9
C35 C36 H36A 108.9
C37 C36 H36B 108.9
C35 C36 H36B 108.9
H36A C36 H36B 107.7
C38 C37 C36 125.3(3)
C38 C37 Rh2 71.24(18)
C36 C37 Rh2 109.7(2)
C38 C37 H37 112.6
C36 C37 H37 118.7
Rh2 C37 H37 105.9
C37 C38 C39 124.5(3)
C37 C38 Rh2 70.53(18)
C39 C38 Rh2 113.7(2)
C37 C38 H38 114.6
C39 C38 H38 117.0
Rh2 C38 H38 104.1
C38 C39 C40 113.4(3)
C38 C39 H39A 108.9
C40 C39 H39A 108.9
C38 C39 H39B 108.9
C40 C39 H39B 108.9
H39A C39 H39B 107.7
C33 C40 C39 112.6(3)
C33 C40 H40A 109.1
C39 C40 H40A 109.1
C33 C40 H40B 109.1
C39 C40 H40B 109.1
H40A C40 H40B 107.8

loop_
_geom_bond_atom_site_label_1
_geom_bond_atom_site_label_2
_geom_bond_distance
Rh1 N2 2.059(2)
Rh1 N1 2.095(3)
Rh1 C18 2.118(3)
Rh1 C13 2.130(3)
Rh1 C14 2.133(3)
Rh1 C17 2.141(3)
N1 C1 1.342(4)
N1 C5 1.348(4)
N2 C6 1.340(4)
N2 C7 1.457(4)
N3 C8 1.331(4)
N3 C12 1.340(4)
O1 C6 1.243(4)
C1 C2 1.387(4)
C1 H1 0.9300
C2 C3 1.379(5)
C2 H2 0.9300
C3 C4 1.389(5)
C3 H3 0.9300
C4 C5 1.382(4)
C4 H4 0.9300
C5 C6 1.509(4)
C7 C8 1.514(4)
C7 H7A 0.9700
C7 H7B 0.9700
C8 C9 1.383(4)
C9 C10 1.389(5)
C9 H9 0.9300
C10 C11 1.367(5)
C10 H10 0.9300
C11 C12 1.368(5)
C11 H11 0.9300
C12 H12 0.9300
C13 C14 1.403(4)
C13 C20 1.515(4)
C13 H13 0.9164
C14 C15 1.510(4)
C14 H14 0.9357
C15 C16 1.535(5)
C15 H15A 0.9700
C15 H15B 0.9700
C16 C17 1.531(4)
C16 H16A 0.9700
C16 H16B 0.9700
C17 C18 1.383(4)
C17 H17 0.9994
C18 C19 1.518(4)
C18 H18 0.9405
C19 C20 1.538(4)
C19 H19A 0.9700
C19 H19B 0.9700
C20 H20A 0.9700
C20 H20B 0.9700
Rh2 N5 2.051(2)
Rh2 N4 2.114(3)
Rh2 C37 2.125(3)
Rh2 C33 2.130(3)
Rh2 C38 2.134(3)
Rh2 C34 2.135(3)
N4 C21 1.342(4)
N4 C25 1.348(4)
N5 C26 1.336(4)
N5 C27 1.456(4)
N6 C28 1.342(4)
N6 C32 1.348(4)
O2 C26 1.246(3)
C21 C22 1.380(4)
C21 H21 0.9300
C22 C23 1.384(4)
C22 H22 0.9300
C23 C24 1.384(4)
C23 H23 0.9300
C24 C25 1.382(4)
C24 H24 0.9300
C25 C26 1.497(4)
C27 C28 1.521(4)
C27 H27A 0.9700
C27 H27B 0.9700
C28 C29 1.383(4)
C29 C30 1.384(4)
C29 H29 0.9300
C30 C31 1.374(5)
C30 H30 0.9300
C31 C32 1.386(5)
C31 H31 0.9300
C32 H32 0.9300
C33 C34 1.389(5)
C33 C40 1.512(5)
C33 H33 0.9803
C34 C35 1.527(4)
C34 H34 0.9434
C35 C36 1.520(5)
C35 H35A 0.9700
C35 H35B 0.9700
C36 C37 1.507(4)
C36 H36A 0.9700
C36 H36B 0.9700
C37 C38 1.395(4)
C37 H37 0.9408
C38 C39 1.525(4)
C38 H38 0.9486
C39 C40 1.536(5)
C39 H39A 0.9700
C39 H39B 0.9700
C40 H40A 0.9700
C40 H40B 0.9700

loop_
_geom_torsion_atom_site_label_1
_geom_torsion_atom_site_label_2
_geom_torsion_atom_site_label_3
_geom_torsion_atom_site_label_4
_geom_torsion
N2 Rh1 N1 C1 179.2(3)
C18 Rh1 N1 C1 104.9(3)
C13 Rh1 N1 C1 19.6(3)
C14 Rh1 N1 C1 -19.0(3)
C17 Rh1 N1 C1 -95.1(5)
N2 Rh1 N1 C5 3.4(2)
C18 Rh1 N1 C5 -70.9(3)
C13 Rh1 N1 C5 -156.1(2)
C14 Rh1 N1 C5 165.2(2)
C17 Rh1 N1 C5 89.1(5)
N1 Rh1 N2 C6 -2.6(2)
C18 Rh1 N2 C6 154.1(2)
C13 Rh1 N2 C6 76.7(4)
C14 Rh1 N2 C6 -78.0(4)
C17 Rh1 N2 C6 -168.2(2)
N1 Rh1 N2 C7 -176.9(3)
C18 Rh1 N2 C7 -20.2(3)
C13 Rh1 N2 C7 -97.6(4)
C14 Rh1 N2 C7 107.7(4)
C17 Rh1 N2 C7 17.5(3)
C5 N1 C1 C2 1.0(5)
Rh1 N1 C1 C2 -174.6(2)
N1 C1 C2 C3 0.1(5)
C1 C2 C3 C4 -1.1(5)
C2 C3 C4 C5 0.9(5)
C1 N1 C5 C4 -1.3(4)
Rh1 N1 C5 C4 175.0(2)
C1 N1 C5 C6 180.0(3)
Rh1 N1 C5 C6 -3.8(3)
C3 C4 C5 N1 0.3(5)
C3 C4 C5 C6 179.0(3)
C7 N2 C6 O1 -1.8(4)
Rh1 N2 C6 O1 -176.9(2)
C7 N2 C6 C5 176.5(2)
Rh1 N2 C6 C5 1.4(3)
N1 C5 C6 O1 -179.9(3)
C4 C5 C6 O1 1.4(4)
N1 C5 C6 N2 1.6(4)
C4 C5 C6 N2 -177.1(3)
C6 N2 C7 C8 -82.7(3)
Rh1 N2 C7 C8 91.7(3)
C12 N3 C8 C9 2.3(5)
C12 N3 C8 C7 -178.1(3)
N2 C7 C8 N3 -174.7(3)
N2 C7 C8 C9 4.9(4)
N3 C8 C9 C10 -1.7(5)
C7 C8 C9 C10 178.7(3)
C8 C9 C10 C11 0.1(5)
C9 C10 C11 C12 0.7(5)
C8 N3 C12 C11 -1.3(5)
C10 C11 C12 N3 -0.2(6)
N2 Rh1 C13 C14 -167.2(3)
N1 Rh1 C13 C14 -91.03(19)
C18 Rh1 C13 C14 113.3(2)
C17 Rh1 C13 C14 76.0(2)
N2 Rh1 C13 C20 74.3(4)
N1 Rh1 C13 C20 150.5(2)
C18 Rh1 C13 C20 -5.1(2)
C14 Rh1 C13 C20 -118.4(3)
C17 Rh1 C13 C20 -42.4(2)
C20 C13 C14 C15 1.3(4)
Rh1 C13 C14 C15 -104.5(3)
C20 C13 C14 Rh1 105.8(3)
N2 Rh1 C14 C13 166.0(3)
N1 Rh1 C14 C13 93.18(19)
C18 Rh1 C14 C13 -66.7(2)
C17 Rh1 C14 C13 -100.8(2)
N2 Rh1 C14 C15 -74.7(4)
N1 Rh1 C14 C15 -147.4(2)
C18 Rh1 C14 C15 52.6(2)
C13 Rh1 C14 C15 119.4(3)
C17 Rh1 C14 C15 18.5(2)
C13 C14 C15 C16 50.4(4)
Rh1 C14 C15 C16 -30.6(3)
C14 C15 C16 C17 27.7(4)
C15 C16 C17 C18 -93.3(4)
C15 C16 C17 Rh1 -12.1(3)
N2 Rh1 C17 C18 -83.70(18)
N1 Rh1 C17 C18 -166.8(4)
C13 Rh1 C17 C18 77.66(19)
C14 Rh1 C17 C18 115.28(19)
N2 Rh1 C17 C16 157.7(2)
N1 Rh1 C17 C16 74.5(5)
C18 Rh1 C17 C16 -118.6(3)
C13 Rh1 C17 C16 -41.0(2)
C14 Rh1 C17 C16 -3.4(2)
C16 C17 C18 C19 2.9(5)
Rh1 C17 C18 C19 -103.2(3)
C16 C17 C18 Rh1 106.2(3)
N2 Rh1 C18 C17 100.74(18)
N1 Rh1 C18 C17 172.1(2)
C13 Rh1 C18 C17 -99.61(19)
C14 Rh1 C18 C17 -64.42(19)
N2 Rh1 C18 C19 -139.3(2)
N1 Rh1 C18 C19 -67.9(3)
C13 Rh1 C18 C19 20.4(2)
C14 Rh1 C18 C19 55.6(2)
C17 Rh1 C18 C19 120.0(3)
C17 C18 C19 C20 49.2(4)
Rh1 C18 C19 C20 -32.4(3)
C14 C13 C20 C19 -92.6(3)
Rh1 C13 C20 C19 -11.1(3)
C18 C19 C20 C13 28.6(4)
N5 Rh2 N4 C21 -178.9(3)
C37 Rh2 N4 C21 107.7(3)
C33 Rh2 N4 C21 -17.4(3)
C38 Rh2 N4 C21 -96.3(5)
C34 Rh2 N4 C21 20.8(3)
N5 Rh2 N4 C25 5.18(19)
C37 Rh2 N4 C25 -68.2(4)
C33 Rh2 N4 C25 166.7(2)
C38 Rh2 N4 C25 87.8(4)
C34 Rh2 N4 C25 -155.1(2)
N4 Rh2 N5 C26 -4.2(2)
C37 Rh2 N5 C26 153.5(2)
C33 Rh2 N5 C26 -79.8(4)
C38 Rh2 N5 C26 -168.4(2)
C34 Rh2 N5 C26 77.3(4)
N4 Rh2 N5 C27 -177.9(2)
C37 Rh2 N5 C27 -20.3(2)
C33 Rh2 N5 C27 106.4(4)
C38 Rh2 N5 C27 17.8(3)
C34 Rh2 N5 C27 -96.4(4)
C25 N4 C21 C22 1.3(4)
Rh2 N4 C21 C22 -174.4(2)
N4 C21 C22 C23 0.5(5)
C21 C22 C23 C24 -1.3(5)
C22 C23 C24 C25 0.2(5)
C21 N4 C25 C24 -2.4(4)
Rh2 N4 C25 C24 173.9(2)
C21 N4 C25 C26 178.1(3)
Rh2 N4 C25 C26 -5.5(3)
C23 C24 C25 N4 1.7(5)
C23 C24 C25 C26 -178.9(3)
C27 N5 C26 O2 -3.0(4)
Rh2 N5 C26 O2 -177.7(2)
C27 N5 C26 C25 177.2(2)
Rh2 N5 C26 C25 2.5(3)
N4 C25 C26 O2 -177.7(3)
C24 C25 C26 O2 2.9(4)
N4 C25 C26 N5 2.2(4)
C24 C25 C26 N5 -177.2(3)
C26 N5 C27 C28 -78.1(3)
Rh2 N5 C27 C28 95.8(3)
C32 N6 C28 C29 -1.5(4)
C32 N6 C28 C27 178.2(3)
N5 C27 C28 N6 174.3(2)
N5 C27 C28 C29 -6.0(4)
N6 C28 C29 C30 0.7(5)
C27 C28 C29 C30 -178.9(3)
C28 C29 C30 C31 0.5(4)
C29 C30 C31 C32 -0.8(4)
C28 N6 C32 C31 1.1(4)
C30 C31 C32 N6 0.0(5)
N5 Rh2 C33 C34 167.6(3)
N4 Rh2 C33 C34 94.7(2)
C37 Rh2 C33 C34 -66.1(2)
C38 Rh2 C33 C34 -100.8(2)
N5 Rh2 C33 C40 -72.8(4)
N4 Rh2 C33 C40 -145.7(2)
C37 Rh2 C33 C40 53.4(2)
C38 Rh2 C33 C40 18.7(2)
C34 Rh2 C33 C40 119.6(3)
C40 C33 C34 C35 0.3(5)
Rh2 C33 C34 C35 105.4(3)
C40 C33 C34 Rh2 -105.1(3)
N5 Rh2 C34 C33 -168.1(3)
N4 Rh2 C34 C33 -89.9(2)
C37 Rh2 C34 C33 113.7(2)
C38 Rh2 C34 C33 76.2(2)
N5 Rh2 C34 C35 73.9(4)
N4 Rh2 C34 C35 152.1(2)
C37 Rh2 C34 C35 -4.3(2)
C33 Rh2 C34 C35 -118.0(3)
C38 Rh2 C34 C35 -41.8(2)
C33 C34 C35 C36 -95.0(4)
Rh2 C34 C35 C36 -13.9(3)
C34 C35 C36 C37 33.1(4)
C35 C36 C37 C38 44.3(4)
C35 C36 C37 Rh2 -36.2(3)
N5 Rh2 C37 C38 99.28(19)
N4 Rh2 C37 C38 169.8(2)
C33 Rh2 C37 C38 -65.5(2)
C34 Rh2 C37 C38 -100.1(2)
N5 Rh2 C37 C36 -139.0(2)
N4 Rh2 C37 C36 -68.5(4)
C33 Rh2 C37 C36 56.3(2)
C38 Rh2 C37 C36 121.8(3)
C34 Rh2 C37 C36 21.6(2)
C36 C37 C38 C39 4.6(5)
Rh2 C37 C38 C39 105.9(3)
C36 C37 C38 Rh2 -101.3(3)
N5 Rh2 C38 C37 -84.96(19)
N4 Rh2 C38 C37 -164.9(3)
C33 Rh2 C38 C37 114.2(2)
C34 Rh2 C38 C37 77.0(2)
N5 Rh2 C38 C39 155.0(2)
N4 Rh2 C38 C39 75.0(5)
C37 Rh2 C38 C39 -120.1(3)
C33 Rh2 C38 C39 -5.8(2)
C34 Rh2 C38 C39 -43.0(2)
C37 C38 C39 C40 -89.8(4)
Rh2 C38 C39 C40 -7.9(4)
C34 C33 C40 C39 53.6(4)
Rh2 C33 C40 C39 -28.3(3)
C38 C39 C40 C33 23.5(4)
